data_4132000
loop_
_publ_author_name
'Hao, Wei'
'Harenberg, Johannes H.'
'Wu, Xiangyu'
'MacMillan, Samantha N.'
'Lin, Song'

_publ_section_title
;
 Diastereo- and Enantioselective Formal [3 + 2] Cycloaddition of
 Cyclopropyl Ketones and Alkenes via Ti-Catalyzed Radical Redox Relay.
;
_journal_issue 10
_journal_name_full 'Journal of the American Chemical Society'
_journal_page_first 3514
_journal_page_last 3517
_journal_paper_doi 10.1021/jacs.7b13710
_journal_volume 140
_journal_year 2018
_chemical_absolute_configuration ad
_chemical_formula_moiety 'C20 H22 O'
_chemical_formula_sum 'C20 H22 O'
_chemical_formula_weight 278.37
_space_group_crystal_system monoclinic
_space_group_IT_number 4
_space_group_name_Hall 'P 2yb'
_space_group_name_H-M_alt 'P 1 21 1'
_atom_sites_solution_hydrogens geom
_atom_sites_solution_primary dual
_audit_creation_date 2017-11-14
_audit_creation_method
;
Olex2 1.2-ac3
(compiled 2016.08.26 svn.r3337 for Rigaku Oxford Diffraction, GUI svn.r5221)
;
_cell_angle_alpha 90
_cell_angle_beta 92.485(2)
_cell_angle_gamma 90
_cell_formula_units_Z 2
_cell_length_a 5.84080(10)
_cell_length_b 16.7324(4)
_cell_length_c 7.8935(2)
_cell_measurement_reflns_used 24721
_cell_measurement_temperature 100.00(10)
_cell_measurement_theta_max 78.4910
_cell_measurement_theta_min 5.2650
_cell_volume 770.71(3)
_computing_cell_refinement 'CrysAlisPro 1.171.39.29d (Rigaku OD, 2017)'
_computing_data_collection 'CrysAlisPro 1.171.39.29d (Rigaku OD, 2017)'
_computing_data_reduction 'CrysAlisPro 1.171.39.29d (Rigaku OD, 2017)'
_computing_molecular_graphics 'Olex2 (Dolomanov et al., 2009)'
_computing_publication_material 'Olex2 (Dolomanov et al., 2009)'
_computing_structure_refinement 'ShelXL (Sheldrick, 2015)'
_computing_structure_solution 'ShelXT (Sheldrick, 2015)'
_diffrn_ambient_environment N~2~
_diffrn_ambient_temperature 100.00(10)
_diffrn_detector 'CCD plate'
_diffrn_detector_type HyPix
_diffrn_measured_fraction_theta_full 1.000
_diffrn_measured_fraction_theta_max 1.000
_diffrn_measurement_details
;
List of Runs (angles in degrees, time in seconds):

  # Type    Start    End  Width  t~exp~   \w     \q     \k     \f   Frames
--------------------------------------------------------------------------
  1  \w    -46.00  85.00   0.50    0.48    --    0.00  48.00 -27.00  262
  2  \w     17.00 148.00   0.50    2.73    --   62.87  48.00 -27.00  262
  3  \w     91.00 150.00   0.50    2.73    --   62.87 125.00  60.00  118
  4  \w     80.00 178.00   0.50    5.51    --  125.75  48.00 -27.00  196
  5  \w    100.00 178.00   0.50    5.51    --  125.75 111.00-180.00  156
  6  \w     91.00 150.00   0.50    2.73    --   62.87 125.00-180.00  118
  7  \w     91.00 150.00   0.50    2.73    --   62.87 125.00 -90.00  118
  8  \w     87.00 178.00   0.50    5.51    --  125.75  63.00-150.00  182
  9  \w     87.00 178.00   0.50    5.51    --  125.75  63.00   0.00  182
 10  \w     87.00 178.00   0.50    5.51    --  125.75  63.00 150.00  182
 11  \w     87.00 178.00   0.50    5.51    --  125.75  63.00 120.00  182
 12  \w     87.00 178.00   0.50    5.51    --  125.75  63.00  60.00  182
 13  \w     87.00 178.00   0.50    5.51    --  125.75  63.00 -90.00  182
 14  \w     87.00 178.00   0.50    5.51    --  125.75  63.00-180.00  182
 15  \w     80.00 178.00   0.50    5.51    --  125.75  77.00 -60.00  196
 16  \w     87.00 178.00   0.50    5.51    --  125.75  63.00  30.00  182
 17  \w     80.00 178.00   0.50    5.51    --  125.75  77.00  90.00  196
 18  \w     80.00 178.00   0.50    5.51    --  125.75  77.00 150.00  196
 19  \w     82.00 178.00   0.50    5.51    --  125.75  50.00  90.00  192
 20  \w     80.00 178.00   0.50    5.51    --  125.75  77.00  30.00  196
 21  \w     80.00 178.00   0.50    5.51    --  125.75  77.00-150.00  196
 22  \w     82.00 178.00   0.50    5.51    --  125.75  50.00  60.00  192
 23  \w     80.00 178.00   0.50    5.51    --  125.75  77.00 120.00  196
 24  \w     80.00 178.00   0.50    5.51    --  125.75  77.00 -30.00  196
 25  \w     80.00 178.00   0.50    5.51    --  125.75  77.00 -90.00  196
 26  \w     81.00 178.00   0.50    5.51    --  125.75  75.00-125.64  194
 27  \w     80.00 178.00   0.50    5.51    --  125.75  77.00  60.00  196
 28  \w     82.00 178.00   0.50    5.51    --  125.75  50.00 -90.00  192
 29  \w     80.00 178.00   0.50    5.51    --  125.75  77.00-180.00  196
 30  \w     80.00 178.00   0.50    5.51    --  125.75  77.00   0.00  196
 31  \w     80.00 178.00   0.50    5.51    --  125.75  77.00-120.00  196
 32  \w     81.00 178.00   0.50    5.51    --  125.75  76.00 -71.74  194
 33  \w     60.00 149.00   0.50    5.51    --  125.75 178.00 -90.00  178
 34  \w     60.00 149.00   0.50    5.51    --  125.75 178.00-150.00  178
 35  \w     62.00 178.00   0.50    5.51    --  125.75  37.00  30.00  232
 36  \w     60.00 149.00   0.50    5.51    --  125.75 178.00  90.00  178
 37  \w     17.00 151.00   0.50    2.73    --   62.87  77.00-120.00  268
 38  \w     43.00 165.00   0.50    5.51    --  125.75 -63.00 -60.00  244
 39  \w     41.00 172.00   0.50    5.51    --  125.75 -48.00-174.00  262
 40  \w     43.00 165.00   0.50    5.51    --  125.75 -63.00   0.00  244
 41  \w     31.00 121.00   0.50    2.73    --   62.87-125.00 -90.00  180
 42  \w     36.00 115.00   0.50    5.51    --  125.75-111.00  60.00  158
 43  \w     32.00 178.00   0.50    5.51    --  125.75 -91.00 -30.00  292
 44  \w     34.00 172.00   0.50    5.51    --  125.75 -77.00-180.00  276
 45  \w     25.00 145.00   0.50    2.73    --   62.87  61.00  90.00  240
 46  \w     43.00 165.00   0.50    5.51    --  125.75 -63.00 150.00  244
 47  \w     36.00 115.00   0.50    5.51    --  125.75-111.00  90.00  158
 48  \w     32.00 178.00   0.50    5.51    --  125.75 -91.00  30.00  292
 49  \w     36.00 115.00   0.50    5.51    --  125.75-111.00-120.00  158
 50  \w     36.00 115.00   0.50    5.51    --  125.75-111.00-150.00  158
 51  \w     36.00 115.00   0.50    5.51    --  125.75-111.00 -90.00  158
 52  \w     36.00 115.00   0.50    5.51    --  125.75-111.00-180.00  158
 53  \w     32.00 178.00   0.50    5.51    --  125.75 -91.00 -90.00  292
 54  \w     42.00 171.00   0.50    5.51    --  125.75 -50.00 120.00  258
 55  \w     27.00 178.00   0.50    5.51    --  125.75   0.00-120.00  302
 56  \w     28.00 178.00   0.50    5.51    --  125.75  12.00-180.00  300
 57  \w      9.00  37.00   0.50    2.73    --   62.87  94.00   0.26   56
 58  \w     11.00  46.00   0.50    2.73    --   62.87  90.00  61.00   70
 59  \w     17.00 151.00   0.50    2.73    --   62.87  77.00 150.00  268
 60  \w     12.00  46.00   0.50    2.73    --   62.87  89.00  41.63   68
 61  \w     12.00  46.00   0.50    2.73    --   62.87  88.00  17.64   68
 62  \w     10.00  44.00   0.50    2.73    --   62.87  92.00 -70.13   68
 63  \w     10.00  37.00   0.50    2.73    --   62.87  93.00-141.91   54
 64  \w     17.00 151.00   0.50    2.73    --   62.87  77.00-180.00  268
 65  \w     17.00 151.00   0.50    2.73    --   62.87  77.00-180.00  268
 66  \w     10.00  37.00   0.50    2.73    --   62.87  93.00  55.23   54
 67  \w    -46.00  89.00   0.50    0.48    --    0.00  77.00 120.00  270
 68  \w     -4.00  57.00   0.50    0.48    --    0.00 -99.00 -90.00  122
 69  \w     -4.00  57.00   0.50    0.48    --    0.00 -99.00-180.00  122
 70  \w    -22.00 109.00   0.50    2.73    --   62.87 -48.00-174.00  262
 71  \w    -16.00 108.00   0.50    2.73    --   62.87 -94.00  90.00  248
 72  \w    -39.00  81.00   0.50    0.48    --    0.00  57.00-150.00  240
 73  \w    -36.00 151.00   0.50    2.73    --   62.87   0.00 -30.00  374
 74  \w    -36.00 151.00   0.50    2.73    --   62.87   0.00 -90.00  374
 75  \w    -36.00 151.00   0.50    2.73    --   62.87   0.00-120.00  374
 76  \w    -36.00 151.00   0.50    2.73    --   62.87   0.00 -60.00  374
 77  \w    -36.00 151.00   0.50    2.73    --   62.87   0.00-150.00  374
 78  \w    -36.00 151.00   0.50    2.73    --   62.87   0.00   0.00  374
 79  \w    -36.00 151.00   0.50    2.73    --   62.87   0.00  90.00  374
 80  \w    -36.00 151.00   0.50    2.73    --   62.87   0.00-180.00  374
 81  \w    -36.00 151.00   0.50    2.73    --   62.87   0.00  60.00  374
 82  \w    -36.00 151.00   0.50    2.73    --   62.87   0.00  30.00  374
 83  \w    -85.00  46.00   0.50    0.48    --    0.00 -48.00-174.00  262
 84  \w    -98.00 -36.00   0.50    0.48    --    0.00 178.00  30.00  124
 85  \w    -94.00 -10.00   0.50    2.73    --  -62.87 125.00-120.00  168
 86  \w    -99.00  89.00   0.50    0.48    --    0.00   0.00-120.00  376
 87  \w   -109.00  22.00   0.50    2.73    --  -62.87  48.00 -27.00  262
 88  \w    -99.00  89.00   0.50    0.48    --    0.00   0.00-180.00  376
 89  \w    -99.00  89.00   0.50    0.48    --    0.00   0.00-150.00  376
 90  \w   -147.00 -17.00   0.50    2.73    --  -62.87 -48.00-174.00  260
 91  \w   -150.00 -19.00   0.50    5.51    -- -104.25  48.00 -27.00  262
 92  \w   -148.00 -14.00   0.50    2.73    --  -62.87 -45.00  30.00  268
 93  \w   -148.00 -14.00   0.50    2.73    --  -62.87 -45.00  60.00  268
 94  \w   -145.00 -25.00   0.50    2.73    --  -62.87 -61.00-150.00  240
 95  \w   -177.00 -58.00   0.50    5.51    -- -104.25 -48.00-174.00  238
 96  \w   -177.00 -58.00   0.50    5.51    -- -104.25 -77.00  30.00  238
 97  \w   -177.00 -65.00   0.50    5.51    -- -104.25 -63.00  30.00  224
 98  \w   -177.00 -59.00   0.50    5.51    -- -104.25 -75.00 106.47  236
 99  \w   -177.00 -58.00   0.50    5.51    -- -104.25 -77.00 150.00  238
100  \w   -177.00 -58.00   0.50    5.51    -- -104.25 -78.00  88.88  238
101  \w   -177.00 -59.00   0.50    5.51    -- -104.25 -76.00  74.71  236
102  \w   -177.00 -58.00   0.50    5.51    -- -104.25 -77.00 120.00  238
103  \w   -177.00 -56.00   0.50    5.51    -- -104.25 -81.00 143.88  242
104  \w   -177.00 -58.00   0.50    5.51    -- -104.25 -77.00   0.00  238
105  \w   -177.00 -58.00   0.50    5.51    -- -104.25 -77.00-180.00  238
106  \w   -177.00 -58.00   0.50    5.51    -- -104.25 -77.00  60.00  238
107  \w   -177.00 -55.00   0.50    5.51    -- -104.25 -83.00-120.53  244
108  \w   -177.00 -58.00   0.50    5.51    -- -104.25 -77.00-120.00  238
109  \w   -177.00 -59.00   0.50    5.51    -- -104.25 -75.00 -13.70  236
110  \w   -177.00 -56.00   0.50    5.51    -- -104.25 -82.00 175.47  242
111  \w   -177.00 -58.00   0.50    5.51    -- -104.25 -77.00 -41.98  238
112  \w   -177.00 -59.00   0.50    5.51    -- -104.25 -75.00 -77.90  236
113  \w   -177.00 -56.00   0.50    5.51    -- -104.25 -82.00 -89.77  242
114  \w   -177.00 -56.00   0.50    5.51    -- -104.25 -82.00-152.49  242
115  \w   -177.00 -61.00   0.50    5.51    -- -104.25 -72.00 -32.06  232
;
_diffrn_measurement_device 'four-circle diffractometer'
_diffrn_measurement_device_type 'XtaLAB Synergy, Dualflex, HyPix'
_diffrn_measurement_method '\w scans'
_diffrn_orient_matrix_type 'CrysAlisPro convention (1999,Acta A55,543-557)'
_diffrn_orient_matrix_UB_11 -0.0018721000
_diffrn_orient_matrix_UB_12 0.0101260000
_diffrn_orient_matrix_UB_13 0.1939524000
_diffrn_orient_matrix_UB_21 0.2127202000
_diffrn_orient_matrix_UB_22 0.0542574000
_diffrn_orient_matrix_UB_23 -0.0047982000
_diffrn_orient_matrix_UB_31 -0.1563081000
_diffrn_orient_matrix_UB_32 0.0736839000
_diffrn_orient_matrix_UB_33 -0.0231083000
_diffrn_radiation_monochromator mirror
_diffrn_radiation_probe x-ray
_diffrn_radiation_type CuK\a
_diffrn_radiation_wavelength 1.54184
_diffrn_reflns_av_R_equivalents 0.0252
_diffrn_reflns_av_unetI/netI 0.0083
_diffrn_reflns_Laue_measured_fraction_full 1.000
_diffrn_reflns_Laue_measured_fraction_max 1.000
_diffrn_reflns_limit_h_max 7
_diffrn_reflns_limit_h_min -7
_diffrn_reflns_limit_k_max 20
_diffrn_reflns_limit_k_min -20
_diffrn_reflns_limit_l_max 9
_diffrn_reflns_limit_l_min -9
_diffrn_reflns_number 31128
_diffrn_reflns_point_group_measured_fraction_full 1.000
_diffrn_reflns_point_group_measured_fraction_max 0.998
_diffrn_reflns_theta_full 67.684
_diffrn_reflns_theta_max 70.012
_diffrn_reflns_theta_min 5.287
_diffrn_source 'micro-focus sealed X-ray tube'
_diffrn_source_type 'PhotonJet (Cu) X-ray Source'
_exptl_absorpt_coefficient_mu 0.549
_exptl_absorpt_correction_T_max 1.000
_exptl_absorpt_correction_T_min 0.563
_exptl_absorpt_correction_type gaussian
_exptl_absorpt_process_details
;
CrysAlisPro 1.171.39.29d (Rigaku Oxford Diffraction, 2017)
Numerical absorption correction based on gaussian integration over
			a multifaceted crystal model
Empirical absorption correction using spherical harmonics,
 implemented in SCALE3 ABSPACK scaling algorithm.
;
_exptl_crystal_colour 'clear colourless'
_exptl_crystal_density_diffrn 1.200
_exptl_crystal_description block
_exptl_crystal_F_000 300
_exptl_crystal_size_max 0.236
_exptl_crystal_size_mid 0.179
_exptl_crystal_size_min 0.127
_refine_diff_density_max 0.161
_refine_diff_density_min -0.168
_refine_diff_density_rms 0.032
_refine_ls_abs_structure_details
;
 Flack x determined using 1391 quotients [(I+)-(I-)]/[(I+)+(I-)]
 (Parsons, Flack and Wagner, Acta Cryst. B69 (2013) 249-259).
;
_refine_ls_abs_structure_Flack -0.04(5)
_refine_ls_extinction_method none
_refine_ls_goodness_of_fit_ref 1.069
_refine_ls_hydrogen_treatment constr
_refine_ls_matrix_type full
_refine_ls_number_parameters 192
_refine_ls_number_reflns 2923
_refine_ls_number_restraints 1
_refine_ls_restrained_S_all 1.069
_refine_ls_R_factor_all 0.0266
_refine_ls_R_factor_gt 0.0265
_refine_ls_shift/su_max 0.000
_refine_ls_shift/su_mean 0.000
_refine_ls_structure_factor_coef Fsqd
_refine_ls_weighting_details 'w=1/[\s^2^(Fo^2^)+(0.0438P)^2^+0.1271P] where P=(Fo^2^+2Fc^2^)/3'
_refine_ls_weighting_scheme calc
_refine_ls_wR_factor_gt 0.0706
_refine_ls_wR_factor_ref 0.0715
_reflns_Friedel_coverage 0.924
_reflns_Friedel_fraction_full 0.999
_reflns_Friedel_fraction_max 0.995
_reflns_number_gt 2921
_reflns_number_total 2923
_reflns_threshold_expression 'I > 2\s(I)'
_cod_data_source_file ja7b13710_si_002.cif
_cod_data_source_block rwh10_abs
_cod_database_code 4132000
_shelx_shelxl_version_number 2016/6
_chemical_oxdiff_formula C20H22O
_chemical_oxdiff_usercomment 'Crystallized from Et2O.'
_shelx_space_group_comment
;
The symmetry employed for this shelxl refinement is uniquely defined
by the following loop, which should always be used as a source of
symmetry information in preference to the above space-group names.
They are only intended as comments.
;
_reflns_odcompleteness_completeness 100.00
_reflns_odcompleteness_iscentric 1
_reflns_odcompleteness_theta 69.95
_olex2_refinement_description
;
1. Fixed Uiso
 At 1.2 times of:
  All C(H) groups, All C(H,H) groups
 At 1.5 times of:
  All C(H,H,H) groups
2.a Ternary CH refined with riding coordinates:
 C8(H8), C12(H12)
2.b Secondary CH2 refined with riding coordinates:
 C9(H9A,H9B), C11(H11A,H11B)
2.c Aromatic/amide H refined with riding coordinates:
 C1(H1), C2(H2), C3(H3), C4(H4), C5(H5), C14(H14), C15(H15), C16(H16),
 C17(H17), C18(H18)
2.d Idealised Me refined as rotating group:
 C19(H19A,H19B,H19C), C20(H20A,H20B,H20C)
;
_olex2_submission_special_instructions 'No special instructions were received'
_oxdiff_exptl_absorpt_empirical_details
;
Empirical correction (ABSPACK) includes:
- Absorption correction using spherical harmonics
- Frame scaling
;
_oxdiff_exptl_absorpt_empirical_full_max 4.504
_oxdiff_exptl_absorpt_empirical_full_min 0.687

loop_
_space_group_symop_operation_xyz
'x, y, z'
'-x, y+1/2, -z'

loop_
_atom_site_label
_atom_site_type_symbol
_atom_site_fract_x
_atom_site_fract_y
_atom_site_fract_z
_atom_site_U_iso_or_equiv
_atom_site_adp_type
_atom_site_occupancy
_atom_site_site_symmetry_order
_atom_site_calc_flag
_atom_site_refinement_flags_posn
O O 0.3472(2) 0.48062(8) 0.51287(18) 0.0294(3) Uani 1 1 d .
C1 C 0.4522(3) 0.35703(10) 0.7408(2) 0.0203(3) Uani 1 1 d .
H1 H 0.309277 0.383481 0.749867 0.024 Uiso 1 1 calc R
C2 C 0.5066(3) 0.29269(11) 0.8455(2) 0.0247(4) Uani 1 1 d .
H2 H 0.402177 0.275595 0.927036 0.030 Uiso 1 1 calc R
C3 C 0.7144(3) 0.25315(10) 0.8311(2) 0.0244(4) Uani 1 1 d .
H3 H 0.751888 0.209121 0.903054 0.029 Uiso 1 1 calc R
C4 C 0.8669(3) 0.27790(10) 0.7119(2) 0.0220(4) Uani 1 1 d .
H4 H 1.007596 0.250248 0.700980 0.026 Uiso 1 1 calc R
C5 C 0.8142(3) 0.34319(10) 0.6082(2) 0.0188(3) Uani 1 1 d .
H5 H 0.920002 0.360512 0.527866 0.023 Uiso 1 1 calc R
C6 C 0.6064(3) 0.38331(9) 0.6218(2) 0.0172(3) Uani 1 1 d .
C7 C 0.5412(3) 0.45399(10) 0.5133(2) 0.0188(3) Uani 1 1 d .
C8 C 0.7169(3) 0.48849(9) 0.3980(2) 0.0174(3) Uani 1 1 d .
H8 H 0.874548 0.475246 0.443981 0.021 Uiso 1 1 calc R
C9 C 0.6814(3) 0.45325(10) 0.2171(2) 0.0225(4) Uani 1 1 d .
H9A H 0.516723 0.443284 0.190386 0.027 Uiso 1 1 calc R
H9B H 0.765636 0.402202 0.207724 0.027 Uiso 1 1 calc R
C10 C 0.7764(3) 0.51684(10) 0.0935(2) 0.0194(3) Uani 1 1 d .
C11 C 0.8481(3) 0.58724(10) 0.2113(2) 0.0192(3) Uani 1 1 d .
H11A H 1.012655 0.583574 0.246035 0.023 Uiso 1 1 calc R
H11B H 0.819858 0.639004 0.153385 0.023 Uiso 1 1 calc R
C12 C 0.6983(3) 0.57931(10) 0.3662(2) 0.0177(3) Uani 1 1 d .
H12 H 0.536325 0.592162 0.329895 0.021 Uiso 1 1 calc R
C13 C 0.7695(3) 0.63304(9) 0.51345(19) 0.0172(3) Uani 1 1 d .
C14 C 0.6236(3) 0.69404(10) 0.5636(2) 0.0196(3) Uani 1 1 d .
H14 H 0.476415 0.699486 0.508725 0.024 Uiso 1 1 calc R
C15 C 0.6898(3) 0.74673(10) 0.6922(2) 0.0235(4) Uani 1 1 d .
H15 H 0.588259 0.787872 0.724154 0.028 Uiso 1 1 calc R
C16 C 0.9035(3) 0.73972(10) 0.7744(2) 0.0227(4) Uani 1 1 d .
H16 H 0.949117 0.775901 0.862294 0.027 Uiso 1 1 calc R
C17 C 1.0505(3) 0.67895(11) 0.7266(2) 0.0226(4) Uani 1 1 d .
H17 H 1.196867 0.673505 0.782733 0.027 Uiso 1 1 calc R
C18 C 0.9845(3) 0.62621(10) 0.5974(2) 0.0208(3) Uani 1 1 d .
H18 H 1.086478 0.585121 0.565826 0.025 Uiso 1 1 calc R
C19 C 0.5886(3) 0.54503(11) -0.0338(2) 0.0233(4) Uani 1 1 d .
H19A H 0.526632 0.499027 -0.097484 0.035 Uiso 1 1 calc GR
H19B H 0.653260 0.583387 -0.112467 0.035 Uiso 1 1 calc GR
H19C H 0.465685 0.570721 0.026962 0.035 Uiso 1 1 calc GR
C20 C 0.9779(3) 0.48327(11) -0.0007(2) 0.0246(4) Uani 1 1 d .
H20A H 1.096948 0.464796 0.081397 0.037 Uiso 1 1 calc GR
H20B H 1.040715 0.525117 -0.072149 0.037 Uiso 1 1 calc GR
H20C H 0.925386 0.438361 -0.072020 0.037 Uiso 1 1 calc GR

loop_
_atom_site_aniso_label
_atom_site_aniso_U_11
_atom_site_aniso_U_22
_atom_site_aniso_U_33
_atom_site_aniso_U_23
_atom_site_aniso_U_13
_atom_site_aniso_U_12
O 0.0221(6) 0.0252(6) 0.0416(7) 0.0081(6) 0.0080(5) 0.0068(5)
C1 0.0218(8) 0.0192(8) 0.0202(8) -0.0046(6) 0.0028(6) -0.0033(6)
C2 0.0318(9) 0.0235(8) 0.0189(8) 0.0001(7) 0.0026(7) -0.0096(7)
C3 0.0348(10) 0.0175(8) 0.0203(8) 0.0039(6) -0.0063(7) -0.0044(7)
C4 0.0242(8) 0.0160(8) 0.0254(8) -0.0006(6) -0.0044(7) -0.0005(6)
C5 0.0207(8) 0.0158(8) 0.0198(8) -0.0011(6) -0.0006(6) -0.0011(6)
C6 0.0201(7) 0.0137(7) 0.0177(7) -0.0030(6) -0.0001(6) -0.0025(6)
C7 0.0192(8) 0.0158(7) 0.0216(8) -0.0024(6) 0.0023(6) 0.0012(6)
C8 0.0192(8) 0.0125(7) 0.0207(8) 0.0015(6) 0.0019(6) 0.0018(6)
C9 0.0297(9) 0.0147(8) 0.0235(8) -0.0010(7) 0.0041(7) -0.0036(6)
C10 0.0231(8) 0.0161(8) 0.0191(7) -0.0018(6) 0.0021(6) -0.0032(6)
C11 0.0236(8) 0.0155(8) 0.0187(8) -0.0009(6) 0.0003(6) -0.0038(6)
C12 0.0200(8) 0.0143(7) 0.0189(7) 0.0013(6) -0.0004(6) 0.0015(6)
C13 0.0215(8) 0.0136(7) 0.0164(7) 0.0029(6) 0.0019(6) 0.0000(6)
C14 0.0213(8) 0.0185(8) 0.0191(8) 0.0024(6) 0.0002(6) 0.0031(7)
C15 0.0292(9) 0.0190(8) 0.0223(8) -0.0003(6) 0.0031(7) 0.0057(7)
C16 0.0297(9) 0.0204(8) 0.0179(7) -0.0026(6) 0.0017(7) -0.0038(7)
C17 0.0199(8) 0.0279(9) 0.0198(8) 0.0005(7) 0.0001(6) -0.0014(7)
C18 0.0214(8) 0.0200(8) 0.0211(7) 0.0003(7) 0.0016(6) 0.0030(7)
C19 0.0257(9) 0.0211(8) 0.0229(8) -0.0036(7) -0.0009(6) -0.0023(7)
C20 0.0240(8) 0.0249(8) 0.0252(8) -0.0043(7) 0.0039(7) -0.0010(7)

loop_
_atom_type_symbol
_atom_type_description
_atom_type_scat_dispersion_real
_atom_type_scat_dispersion_imag
_atom_type_scat_source
C C 0.0181 0.0091 'International Tables Vol C Tables 4.2.6.8 and 6.1.1.4'
H H 0.0000 0.0000 'International Tables Vol C Tables 4.2.6.8 and 6.1.1.4'
O O 0.0492 0.0322 'International Tables Vol C Tables 4.2.6.8 and 6.1.1.4'

loop_
_exptl_crystal_face_index_h
_exptl_crystal_face_index_k
_exptl_crystal_face_index_l
_exptl_crystal_face_perp_dist
-3 6 -1 0.0947
-1 11 0 0.0969
4 -1 1 0.0681
0 -11 0 0.0723
-2 7 2 0.0788
0 2 -5 0.0456
2 -8 -1 0.0757
1 -7 4 0.0988
0 -3 5 0.0737
-2 7 3 0.0720
-4 0 -1 0.1037
3 6 1 0.1005
0 3 5 0.0572
-1 7 4 0.0530
-1 -1 -5 0.0659
0 6 4 0.0554
0 -9 -3 0.0732
-3 4 -3 0.0843
-2 -5 4 0.1119

loop_
_geom_angle_atom_site_label_1
_geom_angle_atom_site_label_2
_geom_angle_atom_site_label_3
_geom_angle
C2 C1 H1 119.8
C2 C1 C6 120.40(15)
C6 C1 H1 119.8
C1 C2 H2 120.0
C1 C2 C3 119.96(15)
C3 C2 H2 120.0
C2 C3 H3 119.9
C4 C3 C2 120.11(16)
C4 C3 H3 119.9
C3 C4 H4 120.0
C3 C4 C5 120.06(16)
C5 C4 H4 120.0
C4 C5 H5 119.9
C4 C5 C6 120.26(16)
C6 C5 H5 119.9
C1 C6 C7 118.41(14)
C5 C6 C1 119.19(15)
C5 C6 C7 122.40(14)
O C7 C6 120.24(15)
O C7 C8 120.90(15)
C6 C7 C8 118.79(13)
C7 C8 H8 109.5
C7 C8 C9 109.95(13)
C7 C8 C12 115.35(13)
C9 C8 H8 109.5
C12 C8 H8 109.5
C12 C8 C9 102.66(13)
C8 C9 H9A 110.5
C8 C9 H9B 110.5
C8 C9 C10 106.21(13)
H9A C9 H9B 108.7
C10 C9 H9A 110.5
C10 C9 H9B 110.5
C11 C10 C9 103.75(12)
C19 C10 C9 110.88(14)
C19 C10 C11 109.13(14)
C20 C10 C9 110.87(14)
C20 C10 C11 112.27(14)
C20 C10 C19 109.81(14)
C10 C11 H11A 110.7
C10 C11 H11B 110.7
H11A C11 H11B 108.8
C12 C11 C10 105.27(13)
C12 C11 H11A 110.7
C12 C11 H11B 110.7
C8 C12 H12 108.5
C11 C12 C8 100.11(13)
C11 C12 H12 108.5
C13 C12 C8 116.43(13)
C13 C12 C11 114.34(13)
C13 C12 H12 108.5
C14 C13 C12 120.05(15)
C14 C13 C18 118.11(15)
C18 C13 C12 121.76(14)
C13 C14 H14 119.4
C15 C14 C13 121.14(15)
C15 C14 H14 119.4
C14 C15 H15 119.8
C16 C15 C14 120.39(16)
C16 C15 H15 119.8
C15 C16 H16 120.4
C15 C16 C17 119.19(16)
C17 C16 H16 120.4
C16 C17 H17 119.8
C18 C17 C16 120.48(16)
C18 C17 H17 119.8
C13 C18 H18 119.7
C17 C18 C13 120.68(15)
C17 C18 H18 119.7
C10 C19 H19A 109.5
C10 C19 H19B 109.5
C10 C19 H19C 109.5
H19A C19 H19B 109.5
H19A C19 H19C 109.5
H19B C19 H19C 109.5
C10 C20 H20A 109.5
C10 C20 H20B 109.5
C10 C20 H20C 109.5
H20A C20 H20B 109.5
H20A C20 H20C 109.5
H20B C20 H20C 109.5

loop_
_geom_bond_atom_site_label_1
_geom_bond_atom_site_label_2
_geom_bond_distance
O C7 1.217(2)
C1 H1 0.9500
C1 C2 1.386(2)
C1 C6 1.400(2)
C2 H2 0.9500
C2 C3 1.391(3)
C3 H3 0.9500
C3 C4 1.387(3)
C4 H4 0.9500
C4 C5 1.392(2)
C5 H5 0.9500
C5 C6 1.395(2)
C6 C7 1.500(2)
C7 C8 1.515(2)
C8 H8 1.0000
C8 C9 1.550(2)
C8 C12 1.543(2)
C9 H9A 0.9900
C9 H9B 0.9900
C9 C10 1.561(2)
C10 C11 1.547(2)
C10 C19 1.530(2)
C10 C20 1.526(2)
C11 H11A 0.9900
C11 H11B 0.9900
C11 C12 1.539(2)
C12 H12 1.0000
C12 C13 1.513(2)
C13 C14 1.398(2)
C13 C18 1.399(2)
C14 H14 0.9500
C14 C15 1.387(2)
C15 H15 0.9500
C15 C16 1.386(3)
C16 H16 0.9500
C16 C17 1.393(2)
C17 H17 0.9500
C17 C18 1.390(2)
C18 H18 0.9500
C19 H19A 0.9800
C19 H19B 0.9800
C19 H19C 0.9800
C20 H20A 0.9800
C20 H20B 0.9800
C20 H20C 0.9800

loop_
_geom_torsion_atom_site_label_1
_geom_torsion_atom_site_label_2
_geom_torsion_atom_site_label_3
_geom_torsion_atom_site_label_4
_geom_torsion
O C7 C8 C9 -81.0(2)
O C7 C8 C12 34.4(2)
C1 C2 C3 C4 -0.1(3)
C1 C6 C7 O -9.8(2)
C1 C6 C7 C8 173.37(14)
C2 C1 C6 C5 0.9(2)
C2 C1 C6 C7 -179.07(14)
C2 C3 C4 C5 1.1(2)
C3 C4 C5 C6 -1.0(2)
C4 C5 C6 C1 0.0(2)
C4 C5 C6 C7 179.98(15)
C5 C6 C7 O 170.17(16)
C5 C6 C7 C8 -6.6(2)
C6 C1 C2 C3 -0.9(2)
C6 C7 C8 C9 95.74(16)
C6 C7 C8 C12 -148.79(14)
C7 C8 C9 C10 153.51(13)
C7 C8 C12 C11 -164.57(13)
C7 C8 C12 C13 71.64(18)
C8 C9 C10 C11 -3.20(16)
C8 C9 C10 C19 -120.23(15)
C8 C9 C10 C20 117.51(15)
C8 C12 C13 C14 -129.14(15)
C8 C12 C13 C18 54.0(2)
C9 C8 C12 C11 -45.00(15)
C9 C8 C12 C13 -168.79(14)
C9 C10 C11 C12 -25.35(16)
C10 C11 C12 C8 44.01(15)
C10 C11 C12 C13 169.24(13)
C11 C12 C13 C14 114.75(16)
C11 C12 C13 C18 -62.06(19)
C12 C8 C9 C10 30.25(16)
C12 C13 C14 C15 -176.53(14)
C12 C13 C18 C17 176.65(14)
C13 C14 C15 C16 -0.2(2)
C14 C13 C18 C17 -0.2(2)
C14 C15 C16 C17 -0.2(2)
C15 C16 C17 C18 0.4(3)
C16 C17 C18 C13 -0.2(3)
C18 C13 C14 C15 0.4(2)
C19 C10 C11 C12 92.90(15)
C20 C10 C11 C12 -145.11(14)

loop_
_exptl_oxdiff_crystal_face_indexfrac_h
_exptl_oxdiff_crystal_face_indexfrac_k
_exptl_oxdiff_crystal_face_indexfrac_l
_exptl_oxdiff_crystal_face_x
_exptl_oxdiff_crystal_face_y
_exptl_oxdiff_crystal_face_z
-3.1412 5.7437 -0.7642 -0.0842 -0.3529 0.9319
-0.6017 10.7245 -0.0029 0.1092 0.4539 0.8843
3.6550 -1.4435 0.9673 0.1662 0.6945 -0.7000
-0.1996 -10.8361 -0.2156 -0.1512 -0.6294 -0.7623
-2.3839 7.4388 2.0256 0.4727 -0.1132 0.8739
0.3983 2.1910 -5.0073 -0.9497 0.2276 0.2149
2.3816 -8.3406 -0.7876 -0.2417 0.0578 -0.9686
1.1515 -6.9279 3.5559 0.6174 -0.1480 -0.7726
0.0014 -2.9972 4.9962 0.9387 -0.1863 -0.3365
-2.0029 7.0022 2.9993 0.6564 -0.0605 0.7597
-4.0027 0.0006 -0.9974 -0.1859 -0.8466 0.6488
3.0005 5.9996 0.9983 0.2487 0.9590 -0.0500
-0.0002 3.0028 4.9966 0.9995 0.1389 0.1058
-1.0021 7.0024 3.9981 0.8482 0.1476 0.5802
-1.0010 -1.0025 -4.9960 -0.9773 -0.2433 0.1980
-0.0012 6.0022 3.9975 0.8361 0.3062 0.3501
0.0021 -9.0016 -2.9985 -0.6727 -0.4736 -0.5943
-3.0034 3.9992 -2.9961 -0.5350 -0.4075 0.8334
-1.9995 -4.9972 3.9977 0.7285 -0.7156 -0.1481
